data_7718349
loop_
_publ_author_name
'Alberoni, Chiara'
'Reusser, Esa&#xef;e'
'Balducci, Gabriele'
'Alessio, Enzo'
'Albrecht, Martin'
'Milani, Barbara'

_publ_section_title
;
 The crucial role of acetonitrile in the mechanism of Pd(II)-catalyzed
 activation of polar vinyl monomers.
;
_journal_issue 17
_journal_name_full 'Dalton transactions (Cambridge, England : 2003)'
_journal_page_first 6876
_journal_page_last 6886
_journal_paper_doi 10.1039/d5dt00340g
_journal_volume 54
_journal_year 2025
_chemical_formula_moiety 'C32 H12 B F24, C19 H25 N4 O2 Pd'
_chemical_formula_sum 'C51 H37 B F24 N4 O2 Pd'
_chemical_formula_weight 1311.05
_space_group_crystal_system triclinic
_space_group_IT_number 2
_space_group_name_Hall '-P 1'
_space_group_name_H-M_alt 'P -1'
_atom_sites_solution_hydrogens mixed
_audit_creation_method SHELXL-2017/1
_audit_update_record
;
2024-09-24 deposited with the CCDC.	2025-03-17 downloaded from the CCDC.
;
_cell_angle_alpha 82.965(3)
_cell_angle_beta 75.987(6)
_cell_angle_gamma 71.443(11)
_cell_formula_units_Z 2
_cell_length_a 12.3330(16)
_cell_length_b 12.4750(9)
_cell_length_c 18.729(2)
_cell_measurement_reflns_used 25155
_cell_measurement_temperature 100(2)
_cell_measurement_theta_max 21.125
_cell_measurement_theta_min 0.979
_cell_volume 2647.2(5)
_computing_cell_refinement 'XDS (Kabsch, 2010)'
_computing_data_collection 'Elettra XRD1 Data Collection SW'
_computing_data_reduction 'XDS - CCP4'
_computing_molecular_graphics
;
ShelXle (Hubschle et al. 2011)
Coot (Emsley et al., 2010) 
Ortep3 for Windows (Farrugia, 2012)
;
_computing_publication_material 'private software, PLATON (Spek, 2015)'
_computing_structure_refinement 'SHELXL-2014/7 (Sheldrick, 2014)'
_computing_structure_solution 'SHELXT (Sheldrick, 2015), Sir2014 (Burla, 2015)'
_diffrn_ambient_temperature 100(2)
_diffrn_measured_fraction_theta_full 0.989
_diffrn_measured_fraction_theta_max 0.989
_diffrn_measurement_device_type
;
Huber 4-circles Kappa Goniometer, Pilatus 2M detector
;
_diffrn_measurement_method 'Rotating crystal'
_diffrn_radiation_monochromator graphite
_diffrn_radiation_type synchrotron
_diffrn_radiation_wavelength 0.6199
_diffrn_reflns_av_R_equivalents 0.0457
_diffrn_reflns_av_unetI/netI 0.0251
_diffrn_reflns_Laue_measured_fraction_full 0.989
_diffrn_reflns_Laue_measured_fraction_max 0.989
_diffrn_reflns_limit_h_max 14
_diffrn_reflns_limit_h_min -14
_diffrn_reflns_limit_k_max 14
_diffrn_reflns_limit_k_min -14
_diffrn_reflns_limit_l_max 21
_diffrn_reflns_limit_l_min -21
_diffrn_reflns_number 56451
_diffrn_reflns_point_group_measured_fraction_full 0.989
_diffrn_reflns_point_group_measured_fraction_max 0.989
_diffrn_reflns_theta_full 21.125
_diffrn_reflns_theta_max 21.125
_diffrn_reflns_theta_min 0.979
_diffrn_source 'Elettra Synchrotron - XRD1 BL'
_exptl_absorpt_coefficient_mu 0.333
_exptl_absorpt_correction_T_max 2.931
_exptl_absorpt_correction_T_min 0.258
_exptl_absorpt_correction_type refdelf
_exptl_absorpt_process_details
;
        Parkin S,Moezzi B & Hope H, (1995) J. Appl. Cryst. 28, 53-56
        Cubic fit to sin(theta)/lambda - 24 parameters
;
_exptl_crystal_colour yellow
_exptl_crystal_density_diffrn 1.645
_exptl_crystal_description plate
_exptl_crystal_F_000 1308
_exptl_crystal_recrystallization_method 'Re-crystallisation from solvent: CH2Cl2/hexane'
_exptl_crystal_size_max 0.250
_exptl_crystal_size_mid 0.200
_exptl_crystal_size_min 0.150
_refine_diff_density_max 2.485
_refine_diff_density_min -2.257
_refine_diff_density_rms 0.158
_refine_ls_extinction_method none
_refine_ls_goodness_of_fit_ref 1.039
_refine_ls_hydrogen_treatment mixed
_refine_ls_matrix_type full
_refine_ls_number_parameters 980
_refine_ls_number_reflns 8619
_refine_ls_number_restraints 1203
_refine_ls_restrained_S_all 0.999
_refine_ls_R_factor_all 0.1220
_refine_ls_R_factor_gt 0.1197
_refine_ls_shift/su_max 0.006
_refine_ls_shift/su_mean 0.000
_refine_ls_structure_factor_coef Fsqd
_refine_ls_weighting_details 'w=1/[\s^2^(Fo^2^)+(0.1092P)^2^+37.4445P] where P=(Fo^2^+2Fc^2^)/3'
_refine_ls_weighting_scheme calc
_refine_ls_wR_factor_gt 0.2769
_refine_ls_wR_factor_ref 0.2786
_reflns_Friedel_coverage 0.000
_reflns_number_gt 8368
_reflns_number_total 8619
_reflns_threshold_expression 'I > 2\s(I)'
_cod_data_source_file d5dt00340g2.cif
_cod_data_source_block mc5-06
_cod_depositor_comments 'Adding full bibliography for 7718349.cif.'
_cod_database_code 7718349
_shelx_shelxl_version_number 2017/1
_shelx_space_group_comment
;
The symmetry employed for this shelxl refinement is uniquely defined
by the following loop, which should always be used as a source of
symmetry information in preference to the above space-group names.
They are only intended as comments.
;
_shelx_estimated_absorpt_t_min 0.921
_shelx_estimated_absorpt_t_max 0.952

loop_
_space_group_symop_operation_xyz
'x, y, z'
'-x, -y, -z'

loop_
_atom_site_label
_atom_site_type_symbol
_atom_site_fract_x
_atom_site_fract_y
_atom_site_fract_z
_atom_site_U_iso_or_equiv
_atom_site_adp_type
_atom_site_occupancy
_atom_site_site_symmetry_order
_atom_site_calc_flag
_atom_site_refinement_flags_posn
_atom_site_refinement_flags_adp
_atom_site_refinement_flags_occupancy
_atom_site_disorder_assembly
_atom_site_disorder_group
Pd1 Pd -0.10480(7) 0.99990(6) 0.79149(4) 0.0497(3) Uani 1 1 d . . . . .
N4 N 0.0641(8) 1.2037(7) 0.8425(6) 0.064(3) Uani 1 1 d . . . . .
O1 O 0.0035(7) 1.0957(7) 0.7849(4) 0.070(2) Uani 1 1 d . . . . .
C1 C -0.2820(10) 1.1739(10) 0.8705(7) 0.071(3) Uani 1 1 d D . . . .
H1A H -0.320599 1.216998 0.914898 0.107 Uiso 1 1 calc R U . . .
H1B H -0.338881 1.147660 0.854601 0.107 Uiso 1 1 calc R U . . .
H1C H -0.250735 1.222517 0.831211 0.107 Uiso 1 1 calc R U . . .
C2 C -0.1830(9) 1.0731(8) 0.8874(5) 0.051(2) Uani 1 1 d D . . . .
H2B H -0.2120(13) 1.0272(14) 0.9302(10) 0.061 Uiso 1 1 d D U . . .
C3 C -0.0910(9) 1.1230(11) 0.9095(7) 0.068(3) Uani 1 1 d D . . . .
H3A H -0.133360 1.194678 0.934603 0.081 Uiso 1 1 calc R U . . .
H3B H -0.048862 1.068491 0.943983 0.081 Uiso 1 1 calc R U . . .
C4 C -0.0056(9) 1.1439(9) 0.8422(7) 0.058(3) Uani 1 1 d . . . . .
C5 C 0.0627(13) 1.2503(10) 0.9131(9) 0.089(5) Uani 1 1 d . . . . .
H5A H -0.017453 1.294516 0.934875 0.133 Uiso 1 1 calc R U . . .
H5B H 0.113755 1.299072 0.902930 0.133 Uiso 1 1 calc R U . . .
H5C H 0.090875 1.187686 0.947609 0.133 Uiso 1 1 calc R U . . .
C6 C 0.1558(10) 1.2076(11) 0.7808(9) 0.088(5) Uani 1 1 d . . . . .
H6A H 0.230289 1.157672 0.791049 0.132 Uiso 1 1 calc R U . . .
H6B H 0.159890 1.285325 0.771075 0.132 Uiso 1 1 calc R U . . .
H6C H 0.140680 1.182371 0.737617 0.132 Uiso 1 1 calc R U . . .
N1 N -0.2040(6) 0.8970(6) 0.7935(4) 0.0381(16) Uani 1 1 d . . . . .
N2 N -0.0343(7) 0.9352(7) 0.6849(4) 0.0461(18) Uani 1 1 d . . . . .
N3 N 0.0081(9) 1.0645(7) 0.5882(5) 0.065(3) Uani 1 1 d . . . . .
O2 O -0.0646(8) 0.8220(8) 0.6108(4) 0.078(3) Uani 1 1 d . . . . .
C7 C -0.2889(7) 0.8779(8) 0.8492(5) 0.042(2) Uani 1 1 d . . . . .
H7 H -0.309139 0.918126 0.892833 0.051 Uiso 1 1 calc R U . . .
C8 C -0.3474(7) 0.8023(8) 0.8454(5) 0.044(2) Uani 1 1 d . . . . .
H8 H -0.407341 0.791338 0.885615 0.053 Uiso 1 1 calc R U . . .
C9 C -0.3191(8) 0.7430(8) 0.7835(6) 0.046(2) Uani 1 1 d . . . . .
H9 H -0.359117 0.690856 0.779888 0.055 Uiso 1 1 calc R U . . .
C10 C -0.2305(7) 0.7604(7) 0.7259(5) 0.040(2) Uani 1 1 d . . . . .
H10 H -0.207637 0.718930 0.682662 0.048 Uiso 1 1 calc R U . . .
C11 C -0.1759(7) 0.8387(6) 0.7322(5) 0.0343(18) Uani 1 1 d . . . . .
C12 C -0.0841(7) 0.8630(7) 0.6690(5) 0.0358(18) Uani 1 1 d . . . . .
C13 C 0.0452(7) 0.9734(7) 0.6340(4) 0.0334(17) Uani 1 1 d . . . . .
C14 C 0.1633(8) 0.9322(10) 0.6331(5) 0.052(3) Uani 1 1 d . . . . .
C15 C 0.2390(11) 0.9816(17) 0.5838(7) 0.095(6) Uani 1 1 d . . . . .
H15 H 0.320563 0.954986 0.582663 0.114 Uiso 1 1 calc R U . . .
C16 C 0.196(2) 1.069(2) 0.5368(10) 0.126(9) Uani 1 1 d . . . . .
H16 H 0.248257 1.100093 0.500923 0.151 Uiso 1 1 calc R U . . .
C17 C 0.084(3) 1.1090(13) 0.5410(8) 0.129(9) Uani 1 1 d . . . . .
H17 H 0.055331 1.172104 0.509599 0.155 Uiso 1 1 calc R U . . .
C18 C 0.2053(13) 0.8427(13) 0.6856(8) 0.090(4) Uani 1 1 d . U . . .
H18A H 0.174250 0.870163 0.735594 0.135 Uiso 1 1 calc R U . . .
H18B H 0.291066 0.819616 0.675166 0.135 Uiso 1 1 calc R U . . .
H18C H 0.178924 0.777781 0.681789 0.135 Uiso 1 1 calc R U . . .
C19 C -0.1245(12) 1.1098(13) 0.5914(8) 0.086(4) Uani 1 1 d . U . . .
H19A H -0.166620 1.124771 0.642454 0.129 Uiso 1 1 calc R U . . .
H19B H -0.149737 1.053445 0.573010 0.129 Uiso 1 1 calc R U . . .
H19C H -0.141623 1.180131 0.560764 0.129 Uiso 1 1 calc R U . . .
B1 B 0.4621(7) 0.4907(7) 0.7584(4) 0.0220(16) Uani 1 1 d . U . . .
C40 C 0.3495(6) 0.5794(6) 0.8092(4) 0.0234(9) Uani 1 1 d . U . . .
C41 C 0.3566(6) 0.6810(6) 0.8279(4) 0.0241(9) Uani 1 1 d . U . . .
H41 H 0.430687 0.694535 0.815693 0.029 Uiso 1 1 calc R U . . .
C42 C 0.2600(6) 0.7639(6) 0.8638(4) 0.0254(10) Uani 1 1 d . U . . .
C43 C 0.1496(6) 0.7491(6) 0.8823(4) 0.0267(10) Uani 1 1 d . U . . .
H43 H 0.083363 0.805800 0.906284 0.032 Uiso 1 1 calc R U . . .
C44 C 0.1395(6) 0.6478(6) 0.8643(4) 0.0257(10) Uani 1 1 d . U . . .
C45 C 0.2377(6) 0.5653(6) 0.8283(4) 0.0238(9) Uani 1 1 d . U . . .
H45 H 0.228112 0.497499 0.816330 0.029 Uiso 1 1 calc R U . . .
C46 C 0.2782(3) 0.8697(3) 0.8826(2) 0.0375(17) Uani 1 1 d D U . . .
F40 F 0.1784(4) 0.9515(6) 0.9028(6) 0.047(3) Uani 0.56(3) 1 d D U P A 1
F41 F 0.3434(9) 0.9136(8) 0.8269(4) 0.046(2) Uani 0.56(3) 1 d D U P A 1
F42 F 0.3325(10) 0.8496(7) 0.9384(5) 0.036(2) Uani 0.56(3) 1 d D U P A 1
F40A F 0.1832(6) 0.9389(9) 0.9227(7) 0.041(3) Uani 0.44(3) 1 d D U P A 2
F41A F 0.3090(13) 0.9289(9) 0.8213(4) 0.052(3) Uani 0.44(3) 1 d D U P A 2
F42A F 0.3629(9) 0.8495(9) 0.9195(7) 0.037(3) Uani 0.44(3) 1 d D U P A 2
C47 C 0.0224(3) 0.6271(3) 0.8813(2) 0.0371(17) Uani 1 1 d D U . . .
F43 F 0.0303(7) 0.5191(4) 0.9006(6) 0.043(2) Uani 0.541(16) 1 d D U P B 1
F44 F -0.0242(7) 0.6518(8) 0.8220(3) 0.046(2) Uani 0.541(16) 1 d D U P B 1
F45 F -0.0566(7) 0.6874(7) 0.9349(4) 0.061(3) Uani 0.541(16) 1 d D U P B 1
F43A F 0.0206(8) 0.5417(7) 0.9312(5) 0.044(3) Uani 0.459(16) 1 d D U P B 2
F44A F -0.0096(9) 0.6018(10) 0.8241(4) 0.058(3) Uani 0.459(16) 1 d D U P B 2
F45A F -0.0627(6) 0.7167(5) 0.9101(6) 0.040(3) Uani 0.459(16) 1 d D U P B 2
C50 C 0.4536(6) 0.3611(6) 0.7705(4) 0.0257(10) Uani 1 1 d . U . . .
C51 C 0.4196(6) 0.3171(6) 0.8420(4) 0.0269(10) Uani 1 1 d . U . . .
H51 H 0.392228 0.366243 0.881794 0.032 Uiso 1 1 calc R U . . .
C52 C 0.4247(6) 0.2034(6) 0.8567(4) 0.0287(10) Uani 1 1 d . U . . .
C53 C 0.4629(6) 0.1296(6) 0.8001(4) 0.0296(10) Uani 1 1 d . U . . .
H53 H 0.466355 0.052178 0.809964 0.036 Uiso 1 1 calc R U . . .
C54 C 0.4959(6) 0.1708(6) 0.7287(4) 0.0290(10) Uani 1 1 d . U . . .
C55 C 0.4907(6) 0.2851(6) 0.7149(4) 0.0274(10) Uani 1 1 d . U . . .
H55 H 0.513573 0.311710 0.665530 0.033 Uiso 1 1 calc R U . . .
C56 C 0.3900(3) 0.1618(3) 0.93570(18) 0.0405(18) Uani 1 1 d D U . . .
F50 F 0.4697(7) 0.1636(12) 0.9720(5) 0.041(3) Uani 0.44(2) 1 d D U P C 1
F51 F 0.2875(6) 0.2249(9) 0.9724(5) 0.043(3) Uani 0.44(2) 1 d D U P C 1
F52 F 0.3849(13) 0.0560(5) 0.9430(6) 0.060(3) Uani 0.44(2) 1 d D U P C 1
F50A F 0.4782(5) 0.1211(10) 0.9702(5) 0.053(3) Uani 0.56(2) 1 d D U P C 2
F51A F 0.3102(7) 0.2430(5) 0.9766(4) 0.032(2) Uani 0.56(2) 1 d D U P C 2
F52A F 0.3422(9) 0.0791(7) 0.9390(5) 0.054(3) Uani 0.56(2) 1 d D U P C 2
C57 C 0.5329(3) 0.0921(3) 0.66681(19) 0.0397(18) Uani 1 1 d D U . . .
F53 F 0.4411(3) 0.0728(5) 0.6516(4) 0.0451(16) Uani 0.821(14) 1 d D U P D 1
F54 F 0.6048(6) -0.0085(4) 0.6820(4) 0.0548(18) Uani 0.821(14) 1 d D U P D 1
F55 F 0.5880(5) 0.1324(5) 0.6044(3) 0.0464(17) Uani 0.821(14) 1 d D U P D 1
F53A F 0.4483(12) 0.1016(17) 0.6318(10) 0.045(5) Uani 0.179(14) 1 d D U P D 2
F54A F 0.5608(18) -0.0134(6) 0.6957(9) 0.024(5) Uani 0.179(14) 1 d D U P D 2
F55A F 0.6258(10) 0.1002(17) 0.6152(8) 0.067(6) Uani 0.179(14) 1 d D U P D 2
C60 C 0.4583(6) 0.5458(6) 0.6744(4) 0.0272(15) Uani 1 1 d . . . . .
C61 C 0.3785(7) 0.5347(7) 0.6356(4) 0.0312(17) Uani 1 1 d . . . . .
H61 H 0.331144 0.486863 0.656178 0.037 Uiso 1 1 calc R U . . .
C62 C 0.3670(7) 0.5918(7) 0.5679(5) 0.0386(19) Uani 1 1 d . U . . .
C63 C 0.4347(8) 0.6613(8) 0.5361(5) 0.048(2) Uani 1 1 d . U . . .
H63 H 0.427211 0.699360 0.489645 0.058 Uiso 1 1 calc R U . . .
C64 C 0.5141(8) 0.6750(9) 0.5729(5) 0.046(2) Uani 1 1 d . . . . .
C65 C 0.5225(7) 0.6196(7) 0.6410(4) 0.0348(18) Uani 1 1 d . . . . .
H65 H 0.574805 0.632560 0.666389 0.042 Uiso 1 1 calc R U . . .
C66 C 0.2735(4) 0.5853(4) 0.5313(2) 0.054(2) Uani 1 1 d D U . . .
F60 F 0.2699(12) 0.4792(5) 0.5360(7) 0.053(3) Uani 0.50(2) 1 d D U P E 1
F61 F 0.1649(6) 0.6489(10) 0.5578(5) 0.060(3) Uani 0.50(2) 1 d D U P E 1
F62 F 0.2980(9) 0.6143(10) 0.4598(3) 0.042(3) Uani 0.50(2) 1 d D U P E 1
F60A F 0.2320(11) 0.4983(8) 0.5555(7) 0.055(3) Uani 0.50(2) 1 d D U P E 2
F61A F 0.1831(8) 0.6784(7) 0.5456(6) 0.048(3) Uani 0.50(2) 1 d D U P E 2
F62A F 0.3051(10) 0.5812(11) 0.4583(2) 0.059(3) Uani 0.50(2) 1 d D U P E 2
C67 C 0.5887(4) 0.7503(4) 0.5401(2) 0.060(2) Uani 1 1 d D U . . .
F63 F 0.5522(12) 0.8457(8) 0.5757(7) 0.076(4) Uani 0.384(19) 1 d D U P F 1
F64 F 0.6010(10) 0.7807(13) 0.4687(3) 0.050(3) Uani 0.384(19) 1 d D U P F 1
F65 F 0.6959(5) 0.6963(11) 0.5509(7) 0.036(3) Uani 0.384(19) 1 d D U P F 1
F63A F 0.5282(7) 0.8589(5) 0.5485(6) 0.070(3) Uani 0.616(19) 1 d D U P F 2
F64A F 0.6247(8) 0.7374(10) 0.4679(3) 0.057(3) Uani 0.616(19) 1 d D U P F 2
F65A F 0.6844(6) 0.7332(10) 0.5661(4) 0.056(3) Uani 0.616(19) 1 d D U P F 2
C70 C 0.5853(6) 0.4800(6) 0.7812(4) 0.0225(14) Uani 1 1 d . . . . .
C71 C 0.6931(7) 0.4514(7) 0.7302(4) 0.0302(16) Uani 1 1 d . . . . .
H71 H 0.694359 0.438025 0.681128 0.036 Uiso 1 1 calc R U . . .
C72 C 0.7989(6) 0.4420(7) 0.7495(4) 0.0311(17) Uani 1 1 d . . . . .
C73 C 0.8018(7) 0.4560(6) 0.8209(4) 0.0307(16) Uani 1 1 d . U . . .
H73 H 0.873364 0.450191 0.833876 0.037 Uiso 1 1 calc R U . . .
C74 C 0.6964(6) 0.4791(6) 0.8735(4) 0.0245(14) Uani 1 1 d . U . . .
C75 C 0.5915(6) 0.4912(5) 0.8533(4) 0.0201(13) Uani 1 1 d . U . . .
H75 H 0.521139 0.507796 0.890170 0.024 Uiso 1 1 calc R U . . .
C76 C 0.9077(3) 0.4190(4) 0.6900(2) 0.051(2) Uani 1 1 d D U . . .
F70 F 0.8970(8) 0.5008(8) 0.6371(5) 0.055(3) Uani 0.53(2) 1 d D U P G 1
F71 F 1.0006(6) 0.4168(10) 0.7150(5) 0.044(3) Uani 0.53(2) 1 d D U P G 1
F72 F 0.9358(9) 0.3222(6) 0.6573(7) 0.060(3) Uani 0.53(2) 1 d D U P G 1
F70A F 0.8914(8) 0.4671(11) 0.6245(4) 0.048(3) Uani 0.47(2) 1 d D U P G 2
F71A F 0.9924(7) 0.4513(11) 0.7049(6) 0.050(3) Uani 0.47(2) 1 d D U P G 2
F72A F 0.9510(10) 0.3081(4) 0.6812(8) 0.061(3) Uani 0.47(2) 1 d D U P G 2
C77 C 0.6944(3) 0.4910(3) 0.95240(16) 0.0316(16) Uani 1 1 d D U . . .
F73 F 0.7984(4) 0.4860(10) 0.9636(5) 0.044(3) Uani 0.53(2) 1 d D U P H 1
F74 F 0.6613(10) 0.4093(6) 0.9958(4) 0.031(2) Uani 0.53(2) 1 d D U P H 1
F75 F 0.6203(8) 0.5883(5) 0.9783(4) 0.033(2) Uani 0.53(2) 1 d D U P H 1
F73A F 0.7838(7) 0.5237(11) 0.9596(5) 0.035(3) Uani 0.47(2) 1 d D U P H 2
F74A F 0.7003(12) 0.3946(5) 0.9926(5) 0.045(3) Uani 0.47(2) 1 d D U P H 2
F75A F 0.5976(6) 0.5672(8) 0.9850(5) 0.027(2) Uani 0.47(2) 1 d D U P H 2

loop_
_atom_site_aniso_label
_atom_site_aniso_U_11
_atom_site_aniso_U_22
_atom_site_aniso_U_33
_atom_site_aniso_U_23
_atom_site_aniso_U_13
_atom_site_aniso_U_12
Pd1 0.0536(5) 0.0442(5) 0.0537(5) -0.0120(3) -0.0005(4) -0.0229(4)
N4 0.045(5) 0.038(4) 0.116(8) 0.000(5) -0.040(5) -0.008(4)
O1 0.074(5) 0.069(5) 0.072(5) -0.026(4) 0.010(4) -0.042(4)
C1 0.055(7) 0.075(8) 0.080(8) -0.006(6) -0.019(6) -0.010(6)
C2 0.054(6) 0.046(5) 0.048(5) -0.005(4) -0.016(5) -0.004(4)
C3 0.046(6) 0.090(9) 0.066(7) -0.011(6) -0.025(5) -0.008(6)
C4 0.044(5) 0.048(6) 0.085(8) -0.018(5) -0.012(5) -0.013(5)
C5 0.092(10) 0.055(7) 0.142(13) -0.016(8) -0.077(10) -0.012(7)
C6 0.044(6) 0.062(7) 0.158(14) 0.035(8) -0.043(8) -0.014(6)
N1 0.027(3) 0.032(4) 0.050(4) 0.004(3) -0.015(3) 0.000(3)
N2 0.044(4) 0.048(4) 0.051(5) -0.011(4) -0.001(4) -0.023(4)
N3 0.100(7) 0.044(5) 0.045(5) 0.010(4) -0.034(5) -0.004(5)
O2 0.099(6) 0.112(7) 0.052(5) -0.024(4) -0.002(4) -0.074(6)
C7 0.033(4) 0.042(5) 0.050(5) 0.007(4) -0.014(4) -0.008(4)
C8 0.029(4) 0.049(5) 0.051(5) 0.020(4) -0.023(4) -0.006(4)
C9 0.036(5) 0.044(5) 0.067(6) 0.020(5) -0.034(5) -0.018(4)
C10 0.037(5) 0.039(5) 0.051(5) 0.009(4) -0.028(4) -0.011(4)
C11 0.026(4) 0.026(4) 0.051(5) 0.010(3) -0.021(4) -0.002(3)
C12 0.032(4) 0.033(4) 0.045(5) 0.008(4) -0.024(4) -0.006(3)
C13 0.042(5) 0.034(4) 0.031(4) 0.008(3) -0.024(4) -0.011(4)
C14 0.034(5) 0.096(8) 0.025(4) 0.014(5) -0.021(4) -0.010(5)
C15 0.057(7) 0.203(18) 0.051(7) -0.034(10) -0.011(6) -0.066(10)
C16 0.21(2) 0.16(2) 0.057(9) -0.015(11) 0.017(14) -0.15(2)
C17 0.27(3) 0.057(8) 0.050(8) 0.016(6) 0.012(14) -0.075(14)
C18 0.082(5) 0.097(5) 0.079(5) 0.007(4) -0.023(4) -0.011(4)
C19 0.086(5) 0.086(5) 0.079(5) 0.000(4) -0.032(4) -0.007(4)
B1 0.022(2) 0.024(2) 0.020(2) 0.0008(17) -0.0085(17) -0.0041(17)
C40 0.0235(14) 0.0249(14) 0.0217(14) 0.0027(12) -0.0096(12) -0.0051(12)
C41 0.0233(14) 0.0255(14) 0.0231(14) 0.0028(12) -0.0098(12) -0.0049(12)
C42 0.0248(14) 0.0261(14) 0.0248(14) 0.0025(12) -0.0099(12) -0.0047(12)
C43 0.0258(14) 0.0273(14) 0.0255(14) 0.0020(12) -0.0090(12) -0.0047(12)
C44 0.0250(14) 0.0270(14) 0.0245(14) 0.0023(12) -0.0093(12) -0.0054(12)
C45 0.0238(14) 0.0254(14) 0.0225(14) 0.0025(12) -0.0102(12) -0.0055(12)
C46 0.0373(19) 0.0372(19) 0.0379(19) -0.0016(10) -0.0085(10) -0.0106(11)
F40 0.047(3) 0.046(3) 0.048(3) -0.0022(10) -0.0108(11) -0.0131(12)
F41 0.046(3) 0.045(3) 0.047(3) -0.0014(10) -0.0102(11) -0.0143(12)
F42 0.036(2) 0.036(2) 0.036(2) -0.0021(10) -0.0083(11) -0.0106(12)
F40A 0.042(3) 0.041(3) 0.042(3) -0.0022(10) -0.0090(12) -0.0118(13)
F41A 0.052(3) 0.052(3) 0.053(3) -0.0020(10) -0.0116(12) -0.0160(14)
F42A 0.036(3) 0.037(3) 0.037(3) -0.0025(10) -0.0083(12) -0.0108(13)
C47 0.0368(19) 0.0375(19) 0.0373(19) -0.0018(10) -0.0087(10) -0.0108(11)
F43 0.042(3) 0.043(3) 0.044(3) -0.0015(10) -0.0091(11) -0.0130(12)
F44 0.045(3) 0.046(3) 0.047(3) -0.0019(10) -0.0114(11) -0.0139(12)
F45 0.061(3) 0.062(3) 0.061(3) -0.0030(10) -0.0125(12) -0.0187(13)
F43A 0.043(3) 0.044(3) 0.044(3) -0.0014(10) -0.0093(12) -0.0132(13)
F44A 0.058(3) 0.058(3) 0.058(3) -0.0036(10) -0.0130(12) -0.0178(14)
F45A 0.039(3) 0.040(3) 0.040(3) -0.0011(10) -0.0084(11) -0.0116(13)
C50 0.0257(14) 0.0277(14) 0.0246(14) 0.0006(12) -0.0113(12) -0.0054(12)
C51 0.0272(14) 0.0280(14) 0.0258(14) 0.0005(12) -0.0102(12) -0.0058(12)
C52 0.0285(14) 0.0290(14) 0.0281(14) 0.0007(12) -0.0100(12) -0.0058(12)
C53 0.0293(14) 0.0298(15) 0.0295(14) -0.0006(12) -0.0106(12) -0.0055(12)
C54 0.0283(14) 0.0301(14) 0.0284(14) -0.0009(12) -0.0114(12) -0.0048(12)
C55 0.0268(14) 0.0291(14) 0.0262(14) 0.0000(12) -0.0112(12) -0.0047(12)
C56 0.041(2) 0.040(2) 0.041(2) -0.0012(10) -0.0093(10) -0.0123(11)
F50 0.041(3) 0.041(3) 0.040(3) -0.0013(10) -0.0094(12) -0.0115(13)
F51 0.043(3) 0.044(3) 0.044(3) -0.0013(10) -0.0096(12) -0.0136(13)
F52 0.061(4) 0.060(4) 0.060(4) -0.0025(10) -0.0129(12) -0.0181(14)
F50A 0.053(3) 0.052(3) 0.052(3) -0.0008(10) -0.0119(11) -0.0142(12)
F51A 0.032(2) 0.032(2) 0.032(2) -0.0007(10) -0.0073(11) -0.0103(11)
F52A 0.054(3) 0.053(3) 0.054(3) -0.0022(10) -0.0109(11) -0.0167(13)
C57 0.040(2) 0.040(2) 0.039(2) -0.0022(10) -0.0109(10) -0.0100(11)
F53 0.0465(18) 0.0456(18) 0.0450(18) -0.0029(10) -0.0127(10) -0.0137(10)
F54 0.055(2) 0.054(2) 0.054(2) -0.0035(10) -0.0138(11) -0.0125(11)
F55 0.0464(19) 0.0472(19) 0.0451(19) -0.0043(10) -0.0119(10) -0.0109(11)
F53A 0.045(5) 0.045(5) 0.045(5) -0.0022(11) -0.0102(15) -0.0134(18)
F54A 0.024(5) 0.024(5) 0.024(5) -0.0011(11) -0.0054(14) -0.0070(17)
F55A 0.067(6) 0.067(6) 0.067(6) -0.0035(11) -0.0145(16) -0.0197(19)
C60 0.026(4) 0.038(4) 0.018(3) 0.005(3) -0.014(3) -0.005(3)
C61 0.028(4) 0.047(5) 0.019(4) 0.005(3) -0.015(3) -0.008(3)
C62 0.038(2) 0.043(3) 0.035(2) 0.0010(18) -0.0129(18) -0.0099(18)
C63 0.048(3) 0.052(3) 0.044(3) 0.0030(19) -0.0128(19) -0.0138(19)
C64 0.037(5) 0.071(6) 0.033(4) 0.029(4) -0.023(4) -0.020(4)
C65 0.031(4) 0.049(5) 0.024(4) 0.015(3) -0.019(3) -0.009(4)
C66 0.054(2) 0.055(2) 0.052(2) -0.0023(10) -0.0126(11) -0.0159(12)
F60 0.053(3) 0.054(3) 0.052(3) -0.0029(10) -0.0124(12) -0.0158(13)
F61 0.060(3) 0.062(3) 0.060(3) -0.0022(10) -0.0140(12) -0.0184(13)
F62 0.043(3) 0.043(3) 0.041(3) -0.0019(10) -0.0109(11) -0.0122(13)
F60A 0.055(3) 0.056(3) 0.055(3) -0.0029(10) -0.0133(12) -0.0166(13)
F61A 0.047(3) 0.049(3) 0.048(3) -0.0012(10) -0.0117(12) -0.0149(13)
F62A 0.060(3) 0.060(3) 0.058(3) -0.0032(10) -0.0141(12) -0.0171(14)
C67 0.059(2) 0.060(2) 0.059(2) -0.0015(10) -0.0130(11) -0.0181(12)
F63 0.076(4) 0.077(4) 0.077(4) -0.0032(11) -0.0164(14) -0.0234(16)
F64 0.050(4) 0.050(4) 0.050(4) -0.0010(10) -0.0107(12) -0.0150(14)
F65 0.036(3) 0.036(3) 0.036(3) -0.0014(10) -0.0080(12) -0.0111(13)
F63A 0.070(3) 0.071(3) 0.071(3) -0.0018(10) -0.0149(12) -0.0221(13)
F64A 0.057(3) 0.057(3) 0.057(3) 0.0001(10) -0.0115(11) -0.0165(12)
F65A 0.056(3) 0.057(3) 0.056(3) -0.0019(10) -0.0133(11) -0.0180(12)
C70 0.026(4) 0.022(3) 0.020(3) 0.008(3) -0.015(3) -0.003(3)
C71 0.033(4) 0.040(4) 0.016(3) 0.000(3) -0.010(3) -0.005(3)
C72 0.019(4) 0.047(5) 0.021(4) 0.006(3) -0.012(3) 0.002(3)
C73 0.028(2) 0.033(2) 0.030(2) 0.0023(17) -0.0107(17) -0.0062(17)
C74 0.024(2) 0.027(2) 0.022(2) 0.0019(17) -0.0096(17) -0.0044(17)
C75 0.019(2) 0.021(2) 0.018(2) 0.0020(16) -0.0078(16) -0.0028(16)
C76 0.050(2) 0.052(2) 0.050(2) -0.0016(10) -0.0114(11) -0.0143(11)
F70 0.054(3) 0.055(3) 0.054(3) -0.0023(10) -0.0113(12) -0.0160(13)
F71 0.043(3) 0.045(3) 0.044(3) -0.0006(10) -0.0094(11) -0.0127(12)
F72 0.060(3) 0.061(3) 0.059(3) -0.0037(10) -0.0132(12) -0.0167(13)
F70A 0.048(3) 0.049(3) 0.047(3) -0.0022(10) -0.0105(12) -0.0142(13)
F71A 0.049(3) 0.050(3) 0.050(3) -0.0015(10) -0.0101(12) -0.0150(13)
F72A 0.060(3) 0.061(3) 0.060(3) -0.0035(10) -0.0130(12) -0.0170(14)
C77 0.0310(18) 0.0324(18) 0.0314(18) -0.0010(10) -0.0077(10) -0.0092(10)
F73 0.043(3) 0.045(3) 0.043(3) -0.0022(10) -0.0110(11) -0.0123(12)
F74 0.030(2) 0.031(2) 0.029(2) 0.0001(10) -0.0076(11) -0.0078(12)
F75 0.034(2) 0.034(2) 0.033(2) -0.0015(10) -0.0081(11) -0.0105(12)
F73A 0.035(3) 0.036(3) 0.035(3) -0.0021(10) -0.0091(11) -0.0104(12)
F74A 0.045(3) 0.045(3) 0.044(3) -0.0012(10) -0.0104(12) -0.0122(13)
F75A 0.027(3) 0.028(3) 0.027(3) -0.0012(10) -0.0065(11) -0.0088(12)

loop_
_atom_type_symbol
_atom_type_description
_atom_type_scat_dispersion_real
_atom_type_scat_dispersion_imag
_atom_type_scat_source
Pd Pd -1.3861 0.8001 'International Tables Vol C Tables 4.2.6.8 and 6.1.1.4'
C C 0.0022 0.0012 'International Tables Vol C Tables 4.2.6.8 and 6.1.1.4'
H H 0.0000 0.0000 'International Tables Vol C Tables 4.2.6.8 and 6.1.1.4'
N N 0.0046 0.0025 'International Tables Vol C Tables 4.2.6.8 and 6.1.1.4'
O O 0.0081 0.0046 'International Tables Vol C Tables 4.2.6.8 and 6.1.1.4'
B B 0.0008 0.0005 'International Tables Vol C Tables 4.2.6.8 and 6.1.1.4'
F F 0.0131 0.0078 'International Tables Vol C Tables 4.2.6.8 and 6.1.1.4'

loop_
_geom_angle_atom_site_label_1
_geom_angle_atom_site_label_2
_geom_angle_atom_site_label_3
_geom_angle
_geom_angle_site_symmetry_1
_geom_angle_site_symmetry_3
_geom_angle_publ_flag
C2 Pd1 N1 100.0(4) . . ?
C2 Pd1 O1 83.5(4) . . ?
N1 Pd1 O1 176.1(3) . . ?
C2 Pd1 N2 174.2(4) . . ?
N1 Pd1 N2 79.7(3) . . ?
O1 Pd1 N2 96.9(3) . . ?
C4 N4 C6 120.6(11) . . ?
C4 N4 C5 119.8(11) . . ?
C6 N4 C5 118.6(11) . . ?
C4 O1 Pd1 116.7(7) . . ?
C2 C1 H1A 109.5 . . ?
C2 C1 H1B 109.5 . . ?
H1A C1 H1B 109.5 . . ?
C2 C1 H1C 109.5 . . ?
H1A C1 H1C 109.5 . . ?
H1B C1 H1C 109.5 . . ?
C1 C2 C3 106.5(9) . . ?
C1 C2 Pd1 105.4(7) . . ?
C3 C2 Pd1 107.0(7) . . ?
C1 C2 H2B 110.4(10) . . ?
C3 C2 H2B 108.0(10) . . ?
Pd1 C2 H2B 118.9(16) . . ?
C4 C3 C2 109.9(9) . . ?
C4 C3 H3A 109.7 . . ?
C2 C3 H3A 109.7 . . ?
C4 C3 H3B 109.7 . . ?
C2 C3 H3B 109.7 . . ?
H3A C3 H3B 108.2 . . ?
O1 C4 N4 119.8(11) . . ?
O1 C4 C3 117.7(9) . . ?
N4 C4 C3 122.4(11) . . ?
N4 C5 H5A 109.5 . . ?
N4 C5 H5B 109.5 . . ?
H5A C5 H5B 109.5 . . ?
N4 C5 H5C 109.5 . . ?
H5A C5 H5C 109.5 . . ?
H5B C5 H5C 109.5 . . ?
N4 C6 H6A 109.5 . . ?
N4 C6 H6B 109.5 . . ?
H6A C6 H6B 109.5 . . ?
N4 C6 H6C 109.5 . . ?
H6A C6 H6C 109.5 . . ?
H6B C6 H6C 109.5 . . ?
C7 N1 C11 118.0(8) . . ?
C7 N1 Pd1 127.5(6) . . ?
C11 N1 Pd1 114.4(6) . . ?
C12 N2 C13 122.2(8) . . ?
C12 N2 Pd1 114.6(6) . . ?
C13 N2 Pd1 122.8(6) . . ?
C17 N3 C13 121.2(14) . . ?
C17 N3 C19 122.0(14) . . ?
C13 N3 C19 116.8(10) . . ?
N1 C7 C8 122.4(9) . . ?
N1 C7 H7 118.8 . . ?
C8 C7 H7 118.8 . . ?
C9 C8 C7 119.8(9) . . ?
C9 C8 H8 120.1 . . ?
C7 C8 H8 120.1 . . ?
C8 C9 C10 118.6(8) . . ?
C8 C9 H9 120.7 . . ?
C10 C9 H9 120.7 . . ?
C11 C10 C9 119.2(9) . . ?
C11 C10 H10 120.4 . . ?
C9 C10 H10 120.4 . . ?
N1 C11 C10 122.0(8) . . ?
N1 C11 C12 118.0(7) . . ?
C10 C11 C12 120.0(8) . . ?
O2 C12 N2 126.4(9) . . ?
O2 C12 C11 120.4(8) . . ?
N2 C12 C11 113.1(8) . . ?
N2 C13 N3 119.8(8) . . ?
N2 C13 C14 121.6(8) . . ?
N3 C13 C14 118.0(9) . . ?
C13 C14 C15 118.8(10) . . ?
C13 C14 C18 119.9(10) . . ?
C15 C14 C18 121.2(11) . . ?
C16 C15 C14 119.9(14) . . ?
C16 C15 H15 120.1 . . ?
C14 C15 H15 120.1 . . ?
C17 C16 C15 119.9(15) . . ?
C17 C16 H16 120.0 . . ?
C15 C16 H16 120.0 . . ?
C16 C17 N3 122.1(18) . . ?
C16 C17 H17 119.0 . . ?
N3 C17 H17 119.0 . . ?
C14 C18 H18A 109.5 . . ?
C14 C18 H18B 109.5 . . ?
H18A C18 H18B 109.5 . . ?
C14 C18 H18C 109.5 . . ?
H18A C18 H18C 109.5 . . ?
H18B C18 H18C 109.5 . . ?
N3 C19 H19A 109.5 . . ?
N3 C19 H19B 109.5 . . ?
H19A C19 H19B 109.5 . . ?
N3 C19 H19C 109.5 . . ?
H19A C19 H19C 109.5 . . ?
H19B C19 H19C 109.5 . . ?
C70 B1 C50 103.8(5) . . ?
C70 B1 C40 112.0(6) . . ?
C50 B1 C40 112.0(6) . . ?
C70 B1 C60 112.3(6) . . ?
C50 B1 C60 114.1(6) . . ?
C40 B1 C60 103.0(5) . . ?
C41 C40 C45 115.6(6) . . ?
C41 C40 B1 121.2(6) . . ?
C45 C40 B1 122.7(6) . . ?
C42 C41 C40 122.9(7) . . ?
C42 C41 H41 118.6 . . ?
C40 C41 H41 118.6 . . ?
C43 C42 C41 121.0(7) . . ?
C43 C42 C46 120.6(6) . . ?
C41 C42 C46 118.4(6) . . ?
C42 C43 C44 117.6(7) . . ?
C42 C43 H43 121.2 . . ?
C44 C43 H43 121.2 . . ?
C45 C44 C43 120.6(7) . . ?
C45 C44 C47 118.9(6) . . ?
C43 C44 C47 120.4(6) . . ?
C40 C45 C44 122.3(7) . . ?
C40 C45 H45 118.8 . . ?
C44 C45 H45 118.8 . . ?
F40 C46 F42 106.46(11) . . ?
F40 C46 F41 106.42(11) . . ?
F42 C46 F41 106.43(12) . . ?
F41A C46 F42A 106.38(12) . . ?
F41A C46 F40A 106.38(11) . . ?
F42A C46 F40A 106.37(12) . . ?
F40 C46 C42 113.0(5) . . ?
F42 C46 C42 111.2(5) . . ?
F41A C46 C42 110.0(6) . . ?
F41 C46 C42 112.9(5) . . ?
F42A C46 C42 113.4(6) . . ?
F40A C46 C42 113.8(6) . . ?
F44A C47 F43A 106.45(11) . . ?
F44A C47 F45A 106.40(11) . . ?
F43A C47 F45A 106.40(11) . . ?
F45 C47 F43 106.40(11) . . ?
F45 C47 F44 106.39(11) . . ?
F43 C47 F44 106.34(11) . . ?
F44A C47 C44 115.3(6) . . ?
F43A C47 C44 110.4(5) . . ?
F45 C47 C44 114.8(5) . . ?
F45A C47 C44 111.4(5) . . ?
F43 C47 C44 112.1(5) . . ?
F44 C47 C44 110.3(5) . . ?
C55 C50 C51 116.0(7) . . ?
C55 C50 B1 124.0(6) . . ?
C51 C50 B1 119.6(6) . . ?
C52 C51 C50 122.1(7) . . ?
C52 C51 H51 119.0 . . ?
C50 C51 H51 119.0 . . ?
C53 C52 C51 120.6(7) . . ?
C53 C52 C56 120.6(6) . . ?
C51 C52 C56 118.8(6) . . ?
C52 C53 C54 118.7(7) . . ?
C52 C53 H53 120.7 . . ?
C54 C53 H53 120.7 . . ?
C53 C54 C55 120.1(7) . . ?
C53 C54 C57 118.8(6) . . ?
C55 C54 C57 121.0(6) . . ?
C50 C55 C54 122.6(7) . . ?
C50 C55 H55 118.7 . . ?
C54 C55 H55 118.7 . . ?
F51 C56 F52 106.45(12) . . ?
F50A C56 F51A 106.44(11) . . ?
F50A C56 F52A 106.42(11) . . ?
F51A C56 F52A 106.31(11) . . ?
F51 C56 F50 106.36(11) . . ?
F52 C56 F50 106.34(11) . . ?
F50A C56 C52 114.4(5) . . ?
F51 C56 C52 114.2(6) . . ?
F52 C56 C52 114.0(6) . . ?
F51A C56 C52 112.1(5) . . ?
F52A C56 C52 110.6(5) . . ?
F50 C56 C52 108.9(6) . . ?
F54 C57 F53 106.48(11) . . ?
F55A C57 F53A 106.40(12) . . ?
F54 C57 F55 106.38(11) . . ?
F53 C57 F55 106.41(11) . . ?
F55A C57 F54A 106.39(12) . . ?
F53A C57 F54A 106.36(12) . . ?
F54 C57 C54 112.8(4) . . ?
F53 C57 C54 111.2(4) . . ?
F55A C57 C54 115.9(9) . . ?
F53A C57 C54 113.4(9) . . ?
F55 C57 C54 113.0(4) . . ?
F54A C57 C54 107.7(8) . . ?
C65 C60 C61 115.2(6) . . ?
C65 C60 B1 122.1(6) . . ?
C61 C60 B1 122.1(7) . . ?
C62 C61 C60 121.8(8) . . ?
C62 C61 H61 119.1 . . ?
C60 C61 H61 119.1 . . ?
C63 C62 C61 120.7(8) . . ?
C63 C62 C66 119.0(7) . . ?
C61 C62 C66 120.1(7) . . ?
C62 C63 C64 119.2(9) . . ?
C62 C63 H63 120.4 . . ?
C64 C63 H63 120.4 . . ?
C65 C64 C63 119.3(8) . . ?
C65 C64 C67 120.2(7) . . ?
C63 C64 C67 120.5(7) . . ?
C64 C65 C60 123.6(8) . . ?
C64 C65 H65 118.2 . . ?
C60 C65 H65 118.2 . . ?
F61 C66 F60 106.43(12) . . ?
F61 C66 F62 106.42(11) . . ?
F60 C66 F62 106.43(11) . . ?
F60A C66 F62A 106.40(11) . . ?
F60A C66 F61A 106.38(12) . . ?
F62A C66 F61A 106.41(11) . . ?
F61 C66 C62 116.6(7) . . ?
F60A C66 C62 114.3(6) . . ?
F60 C66 C62 109.8(6) . . ?
F62 C66 C62 110.7(6) . . ?
F62A C66 C62 114.7(7) . . ?
F61A C66 C62 108.1(6) . . ?
F65A C67 F63A 106.42(11) . . ?
F65A C67 F64A 106.44(11) . . ?
F63A C67 F64A 106.39(11) . . ?
F64 C67 F63 106.37(11) . . ?
F64 C67 F65 106.38(12) . . ?
F63 C67 F65 106.37(12) . . ?
F65A C67 C64 116.3(6) . . ?
F64 C67 C64 119.2(7) . . ?
F63A C67 C64 111.3(6) . . ?
F64A C67 C64 109.4(6) . . ?
F63 C67 C64 110.9(7) . . ?
F65 C67 C64 106.9(7) . . ?
C75 C70 C71 115.5(6) . . ?
C75 C70 B1 122.5(6) . . ?
C71 C70 B1 121.9(6) . . ?
C70 C71 C72 122.1(6) . . ?
C70 C71 H71 119.0 . . ?
C72 C71 H71 119.0 . . ?
C73 C72 C71 121.0(7) . . ?
C73 C72 C76 121.1(6) . . ?
C71 C72 C76 117.9(6) . . ?
C72 C73 C74 118.0(7) . . ?
C72 C73 H73 121.0 . . ?
C74 C73 H73 121.0 . . ?
C75 C74 C73 120.5(6) . . ?
C75 C74 C77 118.9(6) . . ?
C73 C74 C77 120.6(6) . . ?
C74 C75 C70 122.7(6) . . ?
C74 C75 H75 118.6 . . ?
C70 C75 H75 118.6 . . ?
F71A C76 F70A 106.47(12) . . ?
F72 C76 F71 106.40(12) . . ?
F72 C76 F70 106.44(11) . . ?
F71 C76 F70 106.36(11) . . ?
F71A C76 F72A 106.43(12) . . ?
F70A C76 F72A 106.36(11) . . ?
F72 C76 C72 115.0(6) . . ?
F71A C76 C72 113.6(6) . . ?
F70A C76 C72 114.2(6) . . ?
F71 C76 C72 111.8(5) . . ?
F70 C76 C72 110.3(5) . . ?
F72A C76 C72 109.2(6) . . ?
F73 C77 F75 106.47(11) . . ?
F74A C77 F75A 106.43(12) . . ?
F74A C77 F73A 106.43(11) . . ?
F75A C77 F73A 106.35(11) . . ?
F73 C77 F74 106.36(11) . . ?
F75 C77 F74 106.36(11) . . ?
F74A C77 C74 112.5(5) . . ?
F73 C77 C74 113.1(5) . . ?
F75 C77 C74 112.7(5) . . ?
F75A C77 C74 112.5(5) . . ?
F73A C77 C74 112.2(5) . . ?
F74 C77 C74 111.4(5) . . ?

loop_
_geom_bond_atom_site_label_1
_geom_bond_atom_site_label_2
_geom_bond_distance
_geom_bond_site_symmetry_2
_geom_bond_publ_flag
Pd1 C2 1.998(9) . ?
Pd1 N1 2.027(7) . ?
Pd1 O1 2.032(7) . ?
Pd1 N2 2.121(8) . ?
N4 C4 1.305(13) . ?
N4 C6 1.415(17) . ?
N4 C5 1.504(17) . ?
O1 C4 1.259(13) . ?
C1 C2 1.511(14) . ?
C1 H1A 0.9800 . ?
C1 H1B 0.9800 . ?
C1 H1C 0.9800 . ?
C2 C3 1.608(14) . ?
C2 H2B 0.9900(11) . ?
C3 C4 1.489(16) . ?
C3 H3A 0.9900 . ?
C3 H3B 0.9900 . ?
C5 H5A 0.9800 . ?
C5 H5B 0.9800 . ?
C5 H5C 0.9800 . ?
C6 H6A 0.9800 . ?
C6 H6B 0.9800 . ?
C6 H6C 0.9800 . ?
N1 C7 1.346(11) . ?
N1 C11 1.348(11) . ?
N2 C12 1.335(11) . ?
N2 C13 1.353(11) . ?
N3 C17 1.33(2) . ?
N3 C13 1.362(11) . ?
N3 C19 1.540(17) . ?
O2 C12 1.200(11) . ?
C7 C8 1.376(13) . ?
C7 H7 0.9500 . ?
C8 C9 1.364(14) . ?
C8 H8 0.9500 . ?
C9 C10 1.388(13) . ?
C9 H9 0.9500 . ?
C10 C11 1.381(12) . ?
C10 H10 0.9500 . ?
C11 C12 1.502(12) . ?
C13 C14 1.379(12) . ?
C14 C15 1.383(18) . ?
C14 C18 1.446(16) . ?
C15 C16 1.37(3) . ?
C15 H15 0.9500 . ?
C16 C17 1.30(3) . ?
C16 H16 0.9500 . ?
C17 H17 0.9500 . ?
C18 H18A 0.9800 . ?
C18 H18B 0.9800 . ?
C18 H18C 0.9800 . ?
C19 H19A 0.9800 . ?
C19 H19B 0.9800 . ?
C19 H19C 0.9800 . ?
B1 C70 1.638(10) . ?
B1 C50 1.638(10) . ?
B1 C40 1.643(10) . ?
B1 C60 1.642(10) . ?
C40 C41 1.391(10) . ?
C40 C45 1.399(10) . ?
C41 C42 1.392(10) . ?
C41 H41 0.9500 . ?
C42 C43 1.387(10) . ?
C42 C46 1.503(8) . ?
C43 C44 1.397(10) . ?
C43 H43 0.9500 . ?
C44 C45 1.401(10) . ?
C44 C47 1.500(8) . ?
C45 H45 0.9500 . ?
C46 F40 1.3297(11) . ?
C46 F42 1.3299(11) . ?
C46 F41A 1.3300(11) . ?
C46 F41 1.3300(11) . ?
C46 F42A 1.3302(11) . ?
C46 F40A 1.3304(11) . ?
C47 F44A 1.3298(11) . ?
C47 F43A 1.3298(11) . ?
C47 F45 1.3300(11) . ?
C47 F45A 1.3302(11) . ?
C47 F43 1.3303(11) . ?
C47 F44 1.3304(11) . ?
C50 C55 1.388(10) . ?
C50 C51 1.402(10) . ?
C51 C52 1.395(10) . ?
C51 H51 0.9500 . ?
C52 C53 1.384(11) . ?
C52 C56 1.513(8) . ?
C53 C54 1.385(11) . ?
C53 H53 0.9500 . ?
C54 C55 1.402(11) . ?
C54 C57 1.502(8) . ?
C55 H55 0.9500 . ?
C56 F50A 1.3294(11) . ?
C56 F51 1.3297(11) . ?
C56 F52 1.3299(11) . ?
C56 F51A 1.3304(11) . ?
C56 F52A 1.3306(11) . ?
C56 F50 1.3310(11) . ?
C57 F54 1.3297(11) . ?
C57 F53 1.3299(11) . ?
C57 F55A 1.3299(11) . ?
C57 F53A 1.3301(11) . ?
C57 F55 1.3303(11) . ?
C57 F54A 1.3305(11) . ?
C60 C65 1.395(11) . ?
C60 C61 1.405(10) . ?
C61 C62 1.392(11) . ?
C61 H61 0.9500 . ?
C62 C63 1.378(13) . ?
C62 C66 1.504(9) . ?
C63 C64 1.387(13) . ?
C63 H63 0.9500 . ?
C64 C65 1.384(11) . ?
C64 C67 1.498(10) . ?
C65 H65 0.9500 . ?
C66 F61 1.3297(11) . ?
C66 F60A 1.3300(11) . ?
C66 F60 1.3300(11) . ?
C66 F62 1.3300(11) . ?
C66 F62A 1.3300(11) . ?
C66 F61A 1.3303(11) . ?
C67 F65A 1.3297(11) . ?
C67 F64 1.3299(11) . ?
C67 F63A 1.3299(11) . ?
C67 F64A 1.3303(11) . ?
C67 F63 1.3303(11) . ?
C67 F65 1.3305(11) . ?
C70 C75 1.399(9) . ?
C70 C71 1.404(10) . ?
C71 C72 1.403(10) . ?
C71 H71 0.9500 . ?
C72 C73 1.379(11) . ?
C72 C76 1.495(8) . ?
C73 C74 1.398(10) . ?
C73 H73 0.9500 . ?
C74 C75 1.391(10) . ?
C74 C77 1.498(7) . ?
C75 H75 0.9500 . ?
C76 F72 1.3295(11) . ?
C76 F71A 1.3297(11) . ?
C76 F70A 1.3299(11) . ?
C76 F71 1.3303(11) . ?
C76 F70 1.3304(11) . ?
C76 F72A 1.3304(11) . ?
C77 F74A 1.3295(11) . ?
C77 F73 1.3297(11) . ?
C77 F75 1.3298(11) . ?
C77 F75A 1.3302(11) . ?
C77 F73A 1.3305(11) . ?
C77 F74 1.3308(11) . ?

loop_
_geom_torsion_atom_site_label_1
_geom_torsion_atom_site_label_2
_geom_torsion_atom_site_label_3
_geom_torsion_atom_site_label_4
_geom_torsion
_geom_torsion_site_symmetry_1
_geom_torsion_site_symmetry_2
_geom_torsion_site_symmetry_3
_geom_torsion_site_symmetry_4
_geom_torsion_publ_flag
C1 C2 C3 C4 -88.2(11) . . . . ?
Pd1 C2 C3 C4 24.2(10) . . . . ?
Pd1 O1 C4 N4 177.7(8) . . . . ?
Pd1 O1 C4 C3 2.1(13) . . . . ?
C6 N4 C4 O1 -5.0(16) . . . . ?
C5 N4 C4 O1 -173.1(10) . . . . ?
C6 N4 C4 C3 170.4(10) . . . . ?
C5 N4 C4 C3 2.3(15) . . . . ?
C2 C3 C4 O1 -17.8(14) . . . . ?
C2 C3 C4 N4 166.7(9) . . . . ?
C11 N1 C7 C8 -0.4(12) . . . . ?
Pd1 N1 C7 C8 -177.3(6) . . . . ?
N1 C7 C8 C9 0.5(13) . . . . ?
C7 C8 C9 C10 0.5(12) . . . . ?
C8 C9 C10 C11 -1.5(12) . . . . ?
C7 N1 C11 C10 -0.7(11) . . . . ?
Pd1 N1 C11 C10 176.6(6) . . . . ?
C7 N1 C11 C12 177.9(7) . . . . ?
Pd1 N1 C11 C12 -4.8(8) . . . . ?
C9 C10 C11 N1 1.7(12) . . . . ?
C9 C10 C11 C12 -176.9(7) . . . . ?
C13 N2 C12 O2 1.5(15) . . . . ?
Pd1 N2 C12 O2 174.5(8) . . . . ?
C13 N2 C12 C11 -175.8(7) . . . . ?
Pd1 N2 C12 C11 -2.9(9) . . . . ?
N1 C11 C12 O2 -172.4(9) . . . . ?
C10 C11 C12 O2 6.3(12) . . . . ?
N1 C11 C12 N2 5.2(10) . . . . ?
C10 C11 C12 N2 -176.2(7) . . . . ?
C12 N2 C13 N3 85.1(11) . . . . ?
Pd1 N2 C13 N3 -87.2(9) . . . . ?
C12 N2 C13 C14 -103.5(11) . . . . ?
Pd1 N2 C13 C14 84.1(10) . . . . ?
C17 N3 C13 N2 175.2(11) . . . . ?
C19 N3 C13 N2 -7.3(13) . . . . ?
C17 N3 C13 C14 3.5(16) . . . . ?
C19 N3 C13 C14 -178.9(10) . . . . ?
N2 C13 C14 C15 -174.3(10) . . . . ?
N3 C13 C14 C15 -2.9(15) . . . . ?
N2 C13 C14 C18 2.6(16) . . . . ?
N3 C13 C14 C18 174.1(11) . . . . ?
C13 C14 C15 C16 -1(2) . . . . ?
C18 C14 C15 C16 -177.5(14) . . . . ?
C14 C15 C16 C17 4(3) . . . . ?
C15 C16 C17 N3 -3(3) . . . . ?
C13 N3 C17 C16 -1(2) . . . . ?
C19 N3 C17 C16 -177.9(17) . . . . ?
C70 B1 C40 C41 40.9(9) . . . . ?
C50 B1 C40 C41 157.0(6) . . . . ?
C60 B1 C40 C41 -80.0(8) . . . . ?
C70 B1 C40 C45 -147.5(6) . . . . ?
C50 B1 C40 C45 -31.4(9) . . . . ?
C60 B1 C40 C45 91.6(7) . . . . ?
C45 C40 C41 C42 0.5(10) . . . . ?
B1 C40 C41 C42 172.7(6) . . . . ?
C40 C41 C42 C43 -0.7(11) . . . . ?
C40 C41 C42 C46 178.9(6) . . . . ?
C41 C42 C43 C44 0.7(10) . . . . ?
C46 C42 C43 C44 -178.9(6) . . . . ?
C42 C43 C44 C45 -0.6(10) . . . . ?
C42 C43 C44 C47 -178.8(6) . . . . ?
C41 C40 C45 C44 -0.4(10) . . . . ?
B1 C40 C45 C44 -172.5(6) . . . . ?
C43 C44 C45 C40 0.5(11) . . . . ?
C47 C44 C45 C40 178.7(6) . . . . ?
C43 C42 C46 F40 -13.2(9) . . . . ?
C41 C42 C46 F40 167.2(7) . . . . ?
C43 C42 C46 F42 106.4(8) . . . . ?
C41 C42 C46 F42 -73.2(8) . . . . ?
C43 C42 C46 F41A -113.8(9) . . . . ?
C41 C42 C46 F41A 66.6(9) . . . . ?
C43 C42 C46 F41 -134.1(8) . . . . ?
C41 C42 C46 F41 46.3(9) . . . . ?
C43 C42 C46 F42A 127.2(9) . . . . ?
C41 C42 C46 F42A -52.4(10) . . . . ?
C43 C42 C46 F40A 5.4(10) . . . . ?
C41 C42 C46 F40A -174.2(8) . . . . ?
C45 C44 C47 F44A -53.7(8) . . . . ?
C43 C44 C47 F44A 124.5(8) . . . . ?
C45 C44 C47 F43A 67.0(8) . . . . ?
C43 C44 C47 F43A -114.8(8) . . . . ?
C45 C44 C47 F45 158.8(7) . . . . ?
C43 C44 C47 F45 -23.0(8) . . . . ?
C45 C44 C47 F45A -175.0(7) . . . . ?
C43 C44 C47 F45A 3.2(9) . . . . ?
C45 C44 C47 F43 37.2(8) . . . . ?
C43 C44 C47 F43 -144.6(7) . . . . ?
C45 C44 C47 F44 -81.0(7) . . . . ?
C43 C44 C47 F44 97.1(7) . . . . ?
C70 B1 C50 C55 -95.2(8) . . . . ?
C40 B1 C50 C55 143.8(7) . . . . ?
C60 B1 C50 C55 27.4(10) . . . . ?
C70 B1 C50 C51 77.2(8) . . . . ?
C40 B1 C50 C51 -43.8(9) . . . . ?
C60 B1 C50 C51 -160.3(6) . . . . ?
C55 C50 C51 C52 1.1(11) . . . . ?
B1 C50 C51 C52 -171.9(7) . . . . ?
C50 C51 C52 C53 -0.7(11) . . . . ?
C50 C51 C52 C56 178.2(6) . . . . ?
C51 C52 C53 C54 0.1(11) . . . . ?
C56 C52 C53 C54 -178.8(6) . . . . ?
C52 C53 C54 C55 0.2(11) . . . . ?
C52 C53 C54 C57 -177.7(6) . . . . ?
C51 C50 C55 C54 -0.8(11) . . . . ?
B1 C50 C55 C54 171.8(7) . . . . ?
C53 C54 C55 C50 0.2(11) . . . . ?
C57 C54 C55 C50 178.0(6) . . . . ?
C53 C52 C56 F50A 87.0(8) . . . . ?
C51 C52 C56 F50A -91.9(8) . . . . ?
C53 C52 C56 F51 -131.2(8) . . . . ?
C51 C52 C56 F51 49.9(9) . . . . ?
C53 C52 C56 F52 -8.5(10) . . . . ?
C51 C52 C56 F52 172.6(8) . . . . ?
C53 C52 C56 F51A -151.7(7) . . . . ?
C51 C52 C56 F51A 29.5(9) . . . . ?
C53 C52 C56 F52A -33.2(9) . . . . ?
C51 C52 C56 F52A 147.9(7) . . . . ?
C53 C52 C56 F50 110.1(9) . . . . ?
C51 C52 C56 F50 -68.8(9) . . . . ?
C53 C54 C57 F54 -44.4(8) . . . . ?
C55 C54 C57 F54 137.8(6) . . . . ?
C53 C54 C57 F53 75.2(7) . . . . ?
C55 C54 C57 F53 -102.6(7) . . . . ?
C53 C54 C57 F55A -138.0(11) . . . . ?
C55 C54 C57 F55A 44.1(12) . . . . ?
C53 C54 C57 F53A 98.4(11) . . . . ?
C55 C54 C57 F53A -79.4(12) . . . . ?
C53 C54 C57 F55 -165.1(6) . . . . ?
C55 C54 C57 F55 17.0(8) . . . . ?
C53 C54 C57 F54A -19.0(11) . . . . ?
C55 C54 C57 F54A 163.2(11) . . . . ?
C70 B1 C60 C65 -27.2(10) . . . . ?
C50 B1 C60 C65 -144.9(7) . . . . ?
C40 B1 C60 C65 93.5(8) . . . . ?
C70 B1 C60 C61 161.9(7) . . . . ?
C50 B1 C60 C61 44.1(9) . . . . ?
C40 B1 C60 C61 -77.4(8) . . . . ?
C65 C60 C61 C62 1.4(12) . . . . ?
B1 C60 C61 C62 172.9(7) . . . . ?
C60 C61 C62 C63 0.4(13) . . . . ?
C60 C61 C62 C66 -174.8(7) . . . . ?
C61 C62 C63 C64 -0.8(14) . . . . ?
C66 C62 C63 C64 174.5(8) . . . . ?
C62 C63 C64 C65 -0.7(15) . . . . ?
C62 C63 C64 C67 -179.8(8) . . . . ?
C63 C64 C65 C60 2.7(15) . . . . ?
C67 C64 C65 C60 -178.3(7) . . . . ?
C61 C60 C65 C64 -2.9(13) . . . . ?
B1 C60 C65 C64 -174.4(8) . . . . ?
C63 C62 C66 F61 -98.0(10) . . . . ?
C61 C62 C66 F61 77.3(10) . . . . ?
C63 C62 C66 F60A 165.1(9) . . . . ?
C61 C62 C66 F60A -19.6(11) . . . . ?
C63 C62 C66 F60 140.9(10) . . . . ?
C61 C62 C66 F60 -43.8(10) . . . . ?
C63 C62 C66 F62 23.7(10) . . . . ?
C61 C62 C66 F62 -161.0(8) . . . . ?
C63 C62 C66 F62A 41.9(10) . . . . ?
C61 C62 C66 F62A -142.8(9) . . . . ?
C63 C62 C66 F61A -76.7(10) . . . . ?
C61 C62 C66 F61A 98.6(9) . . . . ?
C65 C64 C67 F65A 20.6(12) . . . . ?
C63 C64 C67 F65A -160.4(9) . . . . ?
C65 C64 C67 F64 163.9(9) . . . . ?
C63 C64 C67 F64 -17.1(13) . . . . ?
C65 C64 C67 F63A -101.5(10) . . . . ?
C63 C64 C67 F63A 77.5(11) . . . . ?
C65 C64 C67 F64A 141.2(9) . . . . ?
C63 C64 C67 F64A -39.8(11) . . . . ?
C65 C64 C67 F63 -72.2(12) . . . . ?
C63 C64 C67 F63 106.9(12) . . . . ?
C65 C64 C67 F65 43.4(12) . . . . ?
C63 C64 C67 F65 -137.6(10) . . . . ?
C50 B1 C70 C75 -89.1(7) . . . . ?
C40 B1 C70 C75 31.9(9) . . . . ?
C60 B1 C70 C75 147.2(6) . . . . ?
C50 B1 C70 C71 86.6(8) . . . . ?
C40 B1 C70 C71 -152.4(6) . . . . ?
C60 B1 C70 C71 -37.1(9) . . . . ?
C75 C70 C71 C72 -4.0(11) . . . . ?
B1 C70 C71 C72 -179.9(7) . . . . ?
C70 C71 C72 C73 2.8(12) . . . . ?
C70 C71 C72 C76 -175.9(6) . . . . ?
C71 C72 C73 C74 0.4(12) . . . . ?
C76 C72 C73 C74 179.0(6) . . . . ?
C72 C73 C74 C75 -2.1(11) . . . . ?
C72 C73 C74 C77 177.8(6) . . . . ?
C73 C74 C75 C70 0.8(11) . . . . ?
C77 C74 C75 C70 -179.1(6) . . . . ?
C71 C70 C75 C74 2.2(10) . . . . ?
B1 C70 C75 C74 178.2(6) . . . . ?
C73 C72 C76 F72 120.2(9) . . . . ?
C71 C72 C76 F72 -61.1(9) . . . . ?
C73 C72 C76 F71A -21.8(10) . . . . ?
C71 C72 C76 F71A 156.8(8) . . . . ?
C73 C72 C76 F70A -144.2(9) . . . . ?
C71 C72 C76 F70A 34.4(11) . . . . ?
C73 C72 C76 F71 -1.3(10) . . . . ?
C71 C72 C76 F71 177.4(8) . . . . ?
C73 C72 C76 F70 -119.4(9) . . . . ?
C71 C72 C76 F70 59.3(10) . . . . ?
C73 C72 C76 F72A 96.8(10) . . . . ?
C71 C72 C76 F72A -84.5(9) . . . . ?
C75 C74 C77 F74A 85.9(9) . . . . ?
C73 C74 C77 F74A -94.1(9) . . . . ?
C75 C74 C77 F73 -175.3(7) . . . . ?
C73 C74 C77 F73 4.7(9) . . . . ?
C75 C74 C77 F75 -54.6(8) . . . . ?
C73 C74 C77 F75 125.5(8) . . . . ?
C75 C74 C77 F75A -34.3(9) . . . . ?
C73 C74 C77 F75A 145.8(8) . . . . ?
C75 C74 C77 F73A -154.2(8) . . . . ?
C73 C74 C77 F73A 25.9(9) . . . . ?
C75 C74 C77 F74 64.9(8) . . . . ?
C73 C74 C77 F74 -115.0(8) . . . . ?
